data_7055167
loop_
_publ_author_name
'Kalinowska-Lis, Urszula'
'Felczak, Aleksandra'
'Ch\;eci\'nska, Lilianna'
'Ma\/lecka, Magdalena'
'Lisowska, Katarzyna'
'Ochocki, Justyn'

_publ_section_title
;
 Influence of selected inorganic counter-ions on the structure and
 antimicrobial properties of silver(i) complexes with imidazole-containing
 ligands
;
_journal_issue 1
_journal_name_full 'New J. Chem.'
_journal_page_first 694
_journal_paper_doi 10.1039/C5NJ02514A
_journal_volume 40
_journal_year 2016
_chemical_formula_moiety 'C16 H24 Ag2 N8 O4, 2(Cl O4)'
_chemical_formula_sum 'C16 H24 Ag2 Cl2 N8 O12'
_chemical_formula_weight 807.07
_space_group_crystal_system triclinic
_space_group_IT_number 2
_space_group_name_Hall '-P 1'
_space_group_name_H-M_alt 'P -1'
_symmetry_space_group_name_Hall '-P 1'
_symmetry_space_group_name_H-M 'P -1'
_atom_sites_solution_hydrogens mixed
_audit_creation_method SHELXL-2014/7
_audit_update_record
;
2015-11-04 deposited with the CCDC.
2015-11-16 downloaded from the CCDC.
;
_cell_angle_alpha 106.201(2)
_cell_angle_beta 95.799(2)
_cell_angle_gamma 119.067(2)
_cell_formula_units_Z 2
_cell_length_a 10.6600(2)
_cell_length_b 10.7580(2)
_cell_length_c 13.6855(3)
_cell_measurement_reflns_used 13559
_cell_measurement_temperature 100(2)
_cell_measurement_theta_max 36.1760
_cell_measurement_theta_min 2.2370
_cell_volume 1263.90(6)
_computing_cell_refinement 'CrysAlisPro (Agilent Technologies)'
_computing_data_collection 'CrysAlisPro (Agilent Technologies)'
_computing_data_reduction 'CrysAlisPro (Agilent Technologies)'
_computing_molecular_graphics
; 
C. F. Macrae, I. J. Bruno, J. A. Chisholm, P. R. Edgington, P. McCabe, E.
Pidcock, L. Rodriguez-Monge, R. Taylor, J. van de Streek and P. A. Wood
(2008). <i>J. Appl. Cryst.</i> <b>41</b>, 466--470.
A. L. Spek (2009). <i>Acta Cryst.</i> D<b>65</b>, 148--155.
;
_computing_publication_material
;
Sheldrick, G. M. (2015). <i>Acta Cryst.</i> C<b>71</b>, 3--8.
Westrip, S. P. (2010). <i>J. Appl. Cryst.</i> <b>43</b>, 920--925.
;
_computing_structure_refinement 'SHELXL-2014/7 (Sheldrick, 2015)'
_computing_structure_solution
;
Sheldrick, G. M. (2015). <i>Acta Cryst.</i> A<b>71</b>, 3--8.
;
_diffrn_ambient_temperature 100(2)
_diffrn_detector_area_resol_mean 10.4498
_diffrn_measured_fraction_theta_full 1.000
_diffrn_measured_fraction_theta_max 0.994
_diffrn_measurement_device_type 'SuperNova, Dual, Cu at zero, Atlas'
_diffrn_measurement_method '\w scans'
_diffrn_radiation_monochromator mirror
_diffrn_radiation_source 'SuperNova (Mo) X-ray Source'
_diffrn_radiation_type MoK\a
_diffrn_radiation_wavelength 0.71073
_diffrn_reflns_av_R_equivalents 0.0138
_diffrn_reflns_av_unetI/netI 0.0133
_diffrn_reflns_laue_measured_fraction_full 1.000
_diffrn_reflns_laue_measured_fraction_max 0.994
_diffrn_reflns_limit_h_max 14
_diffrn_reflns_limit_h_min -14
_diffrn_reflns_limit_k_max 14
_diffrn_reflns_limit_k_min -15
_diffrn_reflns_limit_l_max 19
_diffrn_reflns_limit_l_min -15
_diffrn_reflns_number 16910
_diffrn_reflns_point_group_measured_fraction_full 1.000
_diffrn_reflns_point_group_measured_fraction_max 0.994
_diffrn_reflns_theta_full 25.242
_diffrn_reflns_theta_max 29.999
_diffrn_reflns_theta_min 2.220
_exptl_absorpt_coefficient_mu 1.839
_exptl_absorpt_correction_T_max 1.00000
_exptl_absorpt_correction_T_min 0.58945
_exptl_absorpt_correction_type multi-scan
_exptl_absorpt_process_details
;
CrysAlisPro, Agilent Technologies,
Version 1.171.36.32
Empirical absorption correction using spherical harmonics,
 implemented in SCALE3 ABSPACK scaling algorithm.
;
_exptl_crystal_colour colourless
_exptl_crystal_density_diffrn 2.121
_exptl_crystal_density_method 'not measured'
_exptl_crystal_description prism
_exptl_crystal_F_000 800
_exptl_crystal_size_max 0.170
_exptl_crystal_size_mid 0.130
_exptl_crystal_size_min 0.040
_refine_diff_density_max 0.605
_refine_diff_density_min -0.508
_refine_diff_density_rms 0.078
_refine_ls_extinction_coef 0.0065(2)
_refine_ls_extinction_expression Fc^*^=kFc[1+0.001xFc^2^\l^3^/sin(2\q)]^-1/4^
_refine_ls_extinction_method 'SHELXL-2014/7 (Sheldrick 2015)'
_refine_ls_goodness_of_fit_ref 1.096
_refine_ls_hydrogen_treatment mixed
_refine_ls_matrix_type full
_refine_ls_number_parameters 394
_refine_ls_number_reflns 7321
_refine_ls_number_restraints 0
_refine_ls_restrained_S_all 1.096
_refine_ls_R_factor_all 0.0179
_refine_ls_R_factor_gt 0.0169
_refine_ls_shift/su_max 0.005
_refine_ls_shift/su_mean 0.000
_refine_ls_structure_factor_coef Fsqd
_refine_ls_weighting_details 'w=1/[\s^2^(Fo^2^)+(0.0225P)^2^+0.6374P] where P=(Fo^2^+2Fc^2^)/3'
_refine_ls_weighting_scheme calc
_refine_ls_wR_factor_gt 0.0456
_refine_ls_wR_factor_ref 0.0463
_reflns_Friedel_coverage 0.000
_reflns_number_gt 7007
_reflns_number_total 7321
_reflns_threshold_expression 'I > 2\s(I)'
_cod_data_source_file c5nj02514a3.cif
_cod_data_source_block complex2
_cod_depositor_comments
;
Adding full bibliography for 7055167--7055169.cif.

2018-06-13
Z value and formula fixed to values more according to usual
chemical conventions.                 miguel
;
_cod_original_formula_sum 'C32 H48 Ag4 Cl4 N16 O24'
_cod_original_formula_weight 1614.14
_cod_original_formula_moiety 'C16 H24 Ag2 N8 O4, 2(C8 H12 Ag N4 O2), 4(Cl O4)'
_cod_original_formula_units_Z 1
_cod_database_code 7055167
_shelx_shelxl_version_number 2014/7
_shelx_space_group_comment
;
The symmetry employed for this shelxl refinement is uniquely defined
by the following loop, which should always be used as a source of
symmetry information in preference to the above space-group names.
They are only intended as comments.
;
_shelx_estimated_absorpt_t_min 0.745
_shelx_estimated_absorpt_t_max 0.930

loop_
_space_group_symop_operation_xyz
'x, y, z'
'-x, -y, -z'

loop_
_atom_site_label
_atom_site_type_symbol
_atom_site_fract_x
_atom_site_fract_y
_atom_site_fract_z
_atom_site_U_iso_or_equiv
_atom_site_adp_type
_atom_site_occupancy
_atom_site_site_symmetry_order
_atom_site_calc_flag
_atom_site_refinement_flags_posn
_atom_site_refinement_flags_adp
Ag1 Ag 0.45432(2) 0.07893(2) 0.43142(2) 0.01351(3) Uani 1 1 d . .
O1 O 0.47351(11) -0.23189(11) 0.25009(8) 0.01852(18) Uani 1 1 d . .
O2 O 0.71914(10) 0.01410(10) 0.42280(8) 0.01776(18) Uani 1 1 d . .
N1 N 0.26097(12) -0.11346(12) 0.31508(8) 0.01377(19) Uani 1 1 d . .
N2 N 0.02816(12) -0.28723(13) 0.22102(9) 0.0176(2) Uani 1 1 d . .
N3 N 0.66941(11) 0.27062(12) 0.51674(8) 0.01271(18) Uani 1 1 d . .
N4 N 0.85802(12) 0.48640(12) 0.63837(9) 0.01448(19) Uani 1 1 d . .
C1 C 0.26047(14) -0.20447(14) 0.22060(10) 0.0147(2) Uani 1 1 d . .
C2 C 0.11567(14) -0.31289(14) 0.16184(10) 0.0176(2) Uani 1 1 d . .
H2 H 0.0823 -0.3904 0.0937 0.021 Uiso 1 1 calc R U
C3 C 0.11914(13) -0.16700(14) 0.31257(10) 0.0155(2) Uani 1 1 d . .
H3 H 0.0861 -0.1263 0.3676 0.019 Uiso 1 1 calc R U
C4 C 0.40068(14) -0.17962(15) 0.19368(10) 0.0173(2) Uani 1 1 d . .
H41 H 0.3768 -0.2345 0.1165 0.021 Uiso 1 1 calc R U
H42 H 0.4703 -0.0687 0.2103 0.021 Uiso 1 1 calc R U
C5 C 0.80186(13) 0.28203(14) 0.50442(10) 0.0127(2) Uani 1 1 d . .
C6 C 0.91890(13) 0.41537(14) 0.57987(10) 0.0135(2) Uani 1 1 d . .
H6 H 1.0221 0.4521 0.5901 0.016 Uiso 1 1 calc R U
C7 C 0.70852(13) 0.39604(14) 0.59812(10) 0.0148(2) Uani 1 1 d . .
H7 H 0.6401 0.4190 0.6245 0.018 Uiso 1 1 calc R U
C8 C 0.80434(15) 0.16399(14) 0.41773(11) 0.0177(2) Uani 1 1 d . .
H8A H 0.7623 0.1603 0.3483 0.021 Uiso 1 1 calc R U
H8B H 0.9091 0.1932 0.4234 0.021 Uiso 1 1 calc R U
H1A H 0.540(2) -0.159(2) 0.3025(17) 0.031(5) Uiso 1 1 d . .
H2A H 0.772(2) -0.016(2) 0.4299(17) 0.035(6) Uiso 1 1 d . .
H20 H -0.069(2) -0.340(2) 0.2034(15) 0.023(4) Uiso 1 1 d . .
H40 H 0.906(2) 0.576(2) 0.6856(15) 0.022(4) Uiso 1 1 d . .
Ag2 Ag 1.04367(2) 0.91783(2) 0.07726(2) 0.01296(3) Uani 1 1 d . .
O3 O 1.05779(11) 1.21103(11) 0.25262(8) 0.01734(18) Uani 1 1 d . .
O4 O 0.79474(11) 0.92891(11) 0.18802(8) 0.0219(2) Uani 1 1 d . .
N5 N 1.25443(11) 1.09368(12) 0.18229(8) 0.01299(18) Uani 1 1 d . .
N6 N 1.49654(12) 1.25361(13) 0.25404(9) 0.0169(2) Uani 1 1 d . .
N7 N 0.82291(11) 0.74521(12) -0.01122(8) 0.01289(18) Uani 1 1 d . .
N8 N 0.62203(12) 0.53015(13) -0.12301(9) 0.0156(2) Uani 1 1 d . .
C9 C 1.27897(13) 1.20028(14) 0.27891(10) 0.0137(2) Uani 1 1 d . .
C10 C 1.42940(14) 1.30032(14) 0.32368(10) 0.0171(2) Uani 1 1 d . .
H10 H 1.4780 1.3851 0.3896 0.020 Uiso 1 1 calc R U
C11 C 1.38783(13) 1.12967(14) 0.17006(10) 0.0150(2) Uani 1 1 d . .
H11 H 1.4047 1.0757 0.1104 0.018 Uiso 1 1 calc R U
C12 C 1.15404(14) 1.19435(15) 0.32179(10) 0.0169(2) Uani 1 1 d . .
H12A H 1.0953 1.0951 0.3303 0.020 Uiso 1 1 calc R U
H12B H 1.1955 1.2776 0.3926 0.020 Uiso 1 1 calc R U
C13 C 0.69783(13) 0.74816(14) 0.00481(10) 0.0129(2) Uani 1 1 d . .
C14 C 0.57258(13) 0.61456(14) -0.06454(10) 0.0139(2) Uani 1 1 d . .
H14 H 0.4717 0.5858 -0.0710 0.017 Uiso 1 1 calc R U
C15 C 0.77224(14) 0.61182(15) -0.08856(10) 0.0158(2) Uani 1 1 d . .
H15 H 0.8337 0.5784 -0.1160 0.019 Uiso 1 1 calc R U
C16 C 0.71103(14) 0.88488(15) 0.08253(11) 0.0178(2) Uani 1 1 d . .
H16A H 0.7601 0.9721 0.0592 0.021 Uiso 1 1 calc R U
H16B H 0.6095 0.8625 0.0832 0.021 Uiso 1 1 calc R U
H3A H 0.980(3) 1.138(3) 0.232(2) 0.046(7) Uiso 1 1 d . .
H4A H 0.761(3) 0.858(3) 0.2052(18) 0.042(6) Uiso 1 1 d . .
H60 H 1.588(2) 1.296(2) 0.2618(16) 0.033(5) Uiso 1 1 d . .
H80 H 0.567(2) 0.437(2) -0.1714(15) 0.020(4) Uiso 1 1 d . .
Cl1 Cl 0.74605(3) 0.69937(3) 0.37454(2) 0.01425(6) Uani 1 1 d . .
O5 O 0.61403(11) 0.68157(12) 0.40329(9) 0.0223(2) Uani 1 1 d . .
O6 O 0.87013(10) 0.85626(11) 0.43328(9) 0.0223(2) Uani 1 1 d . .
O7 O 0.77911(11) 0.59521(12) 0.39908(9) 0.0237(2) Uani 1 1 d . .
O8 O 0.72370(12) 0.66917(13) 0.26197(8) 0.0252(2) Uani 1 1 d . .
Cl2 Cl 0.77493(3) 0.29439(3) 0.10896(2) 0.01341(6) Uani 1 1 d . .
O9 O 0.77025(11) 0.41217(11) 0.08066(9) 0.0234(2) Uani 1 1 d . .
O10 O 0.78923(12) 0.32966(14) 0.22121(8) 0.0261(2) Uani 1 1 d . .
O11 O 0.90200(11) 0.28966(12) 0.08664(9) 0.0231(2) Uani 1 1 d . .
O12 O 0.63902(11) 0.14845(11) 0.04888(8) 0.02050(19) Uani 1 1 d . .

loop_
_atom_site_aniso_label
_atom_site_aniso_U_11
_atom_site_aniso_U_22
_atom_site_aniso_U_33
_atom_site_aniso_U_23
_atom_site_aniso_U_13
_atom_site_aniso_U_12
Ag1 0.00970(5) 0.01144(5) 0.01336(5) 0.00212(3) 0.00089(3) 0.00323(4)
O1 0.0182(4) 0.0145(4) 0.0171(4) 0.0000(3) -0.0022(3) 0.0093(4)
O2 0.0176(4) 0.0111(4) 0.0226(5) 0.0034(3) 0.0056(3) 0.0079(3)
N1 0.0119(4) 0.0118(4) 0.0131(5) 0.0037(4) 0.0017(3) 0.0041(4)
N2 0.0117(5) 0.0155(5) 0.0194(5) 0.0066(4) 0.0004(4) 0.0037(4)
N3 0.0096(4) 0.0106(4) 0.0140(5) 0.0028(4) 0.0021(3) 0.0039(4)
N4 0.0119(4) 0.0105(4) 0.0153(5) 0.0012(4) 0.0021(4) 0.0042(4)
C1 0.0154(5) 0.0125(5) 0.0138(5) 0.0042(4) 0.0020(4) 0.0066(4)
C2 0.0166(5) 0.0133(5) 0.0163(5) 0.0025(4) -0.0007(4) 0.0060(4)
C3 0.0125(5) 0.0149(5) 0.0164(5) 0.0068(4) 0.0026(4) 0.0052(4)
C4 0.0177(5) 0.0195(6) 0.0156(5) 0.0063(5) 0.0039(4) 0.0111(5)
C5 0.0115(5) 0.0116(5) 0.0150(5) 0.0052(4) 0.0051(4) 0.0058(4)
C6 0.0108(5) 0.0119(5) 0.0166(5) 0.0050(4) 0.0042(4) 0.0053(4)
C7 0.0120(5) 0.0125(5) 0.0175(5) 0.0032(4) 0.0040(4) 0.0063(4)
C8 0.0196(6) 0.0131(5) 0.0193(6) 0.0040(4) 0.0099(5) 0.0083(5)
Ag2 0.00912(5) 0.01220(5) 0.01310(5) 0.00228(3) 0.00225(3) 0.00409(4)
O3 0.0130(4) 0.0143(4) 0.0202(4) 0.0025(3) 0.0019(3) 0.0067(3)
O4 0.0224(5) 0.0146(4) 0.0160(4) 0.0017(4) 0.0053(4) 0.0033(4)
N5 0.0112(4) 0.0117(4) 0.0134(4) 0.0035(4) 0.0026(3) 0.0051(4)
N6 0.0106(4) 0.0170(5) 0.0198(5) 0.0080(4) 0.0021(4) 0.0051(4)
N7 0.0097(4) 0.0128(4) 0.0133(4) 0.0026(4) 0.0026(3) 0.0053(4)
N8 0.0131(5) 0.0122(5) 0.0159(5) 0.0018(4) 0.0020(4) 0.0053(4)
C9 0.0151(5) 0.0109(5) 0.0134(5) 0.0034(4) 0.0023(4) 0.0067(4)
C10 0.0160(5) 0.0133(5) 0.0173(6) 0.0042(4) 0.0007(4) 0.0062(4)
C11 0.0129(5) 0.0165(5) 0.0161(5) 0.0070(4) 0.0039(4) 0.0078(4)
C12 0.0192(6) 0.0167(5) 0.0158(5) 0.0048(4) 0.0062(4) 0.0108(5)
C13 0.0116(5) 0.0127(5) 0.0142(5) 0.0049(4) 0.0047(4) 0.0063(4)
C14 0.0106(5) 0.0125(5) 0.0161(5) 0.0049(4) 0.0030(4) 0.0048(4)
C15 0.0132(5) 0.0147(5) 0.0161(5) 0.0022(4) 0.0031(4) 0.0071(4)
C16 0.0146(5) 0.0145(5) 0.0207(6) 0.0024(5) 0.0054(4) 0.0074(4)
Cl1 0.00946(11) 0.01176(12) 0.01798(13) 0.00233(10) 0.00171(9) 0.00533(10)
O5 0.0123(4) 0.0205(5) 0.0355(6) 0.0104(4) 0.0095(4) 0.0094(4)
O6 0.0122(4) 0.0136(4) 0.0281(5) -0.0004(4) 0.0018(4) 0.0029(4)
O7 0.0225(5) 0.0208(5) 0.0309(5) 0.0070(4) 0.0027(4) 0.0162(4)
O8 0.0259(5) 0.0258(5) 0.0175(5) 0.0043(4) 0.0031(4) 0.0121(4)
Cl2 0.00928(11) 0.01256(12) 0.01398(12) 0.00125(10) 0.00204(9) 0.00498(10)
O9 0.0197(5) 0.0146(4) 0.0298(5) 0.0048(4) -0.0022(4) 0.0084(4)
O10 0.0194(5) 0.0369(6) 0.0132(4) 0.0035(4) 0.0032(4) 0.0124(4)
O11 0.0144(4) 0.0271(5) 0.0283(5) 0.0066(4) 0.0086(4) 0.0130(4)
O12 0.0137(4) 0.0129(4) 0.0223(5) 0.0012(4) 0.0010(3) 0.0020(3)

loop_
_atom_type_symbol
_atom_type_description
_atom_type_scat_dispersion_real
_atom_type_scat_dispersion_imag
_atom_type_scat_source
C C 0.0033 0.0016 'International Tables Vol C Tables 4.2.6.8 and 6.1.1.4'
H H 0.0000 0.0000 'International Tables Vol C Tables 4.2.6.8 and 6.1.1.4'
Ag Ag -0.8971 1.1015 'International Tables Vol C Tables 4.2.6.8 and 6.1.1.4'
Cl Cl 0.1484 0.1585 'International Tables Vol C Tables 4.2.6.8 and 6.1.1.4'
N N 0.0061 0.0033 'International Tables Vol C Tables 4.2.6.8 and 6.1.1.4'
O O 0.0106 0.0060 'International Tables Vol C Tables 4.2.6.8 and 6.1.1.4'

loop_
_geom_angle_atom_site_label_1
_geom_angle_atom_site_label_2
_geom_angle_atom_site_label_3
_geom_angle
_geom_angle_site_symmetry_3
N3 Ag1 N1 166.21(4) .
N3 Ag1 Ag1 83.52(3) 2_656
N1 Ag1 Ag1 101.29(3) 2_656
C4 O1 H1A 109.7(14) .
C8 O2 H2A 109.1(16) .
C3 N1 C1 106.45(10) .
C3 N1 Ag1 128.71(9) .
C1 N1 Ag1 124.73(8) .
C3 N2 C2 108.08(11) .
C3 N2 H20 125.9(13) .
C2 N2 H20 126.0(13) .
C7 N3 C5 106.10(10) .
C7 N3 Ag1 128.53(8) .
C5 N3 Ag1 125.06(8) .
C7 N4 C6 107.73(10) .
C7 N4 H40 125.4(13) .
C6 N4 H40 126.4(13) .
C2 C1 N1 108.82(11) .
C2 C1 C4 128.65(12) .
N1 C1 C4 122.53(11) .
C1 C2 N2 106.15(11) .
C1 C2 H2 126.9 .
N2 C2 H2 126.9 .
N1 C3 N2 110.50(12) .
N1 C3 H3 124.8 .
N2 C3 H3 124.8 .
O1 C4 C1 112.84(11) .
O1 C4 H41 109.0 .
C1 C4 H41 109.0 .
O1 C4 H42 109.0 .
C1 C4 H42 109.0 .
H41 C4 H42 107.8 .
C6 C5 N3 108.86(10) .
C6 C5 C8 128.93(11) .
N3 C5 C8 122.18(11) .
C5 C6 N4 106.39(10) .
C5 C6 H6 126.8 .
N4 C6 H6 126.8 .
N3 C7 N4 110.92(11) .
N3 C7 H7 124.5 .
N4 C7 H7 124.5 .
O2 C8 C5 111.38(10) .
O2 C8 H8A 109.4 .
C5 C8 H8A 109.4 .
O2 C8 H8B 109.4 .
C5 C8 H8B 109.4 .
H8A C8 H8B 108.0 .
N7 Ag2 N5 172.87(4) .
C12 O3 H3A 109.0(18) .
C16 O4 H4A 109.6(16) .
C11 N5 C9 106.52(10) .
C11 N5 Ag2 128.40(9) .
C9 N5 Ag2 125.04(8) .
C11 N6 C10 107.99(11) .
C11 N6 H60 126.0(15) .
C10 N6 H60 126.0(15) .
C15 N7 C13 106.19(10) .
C15 N7 Ag2 128.86(8) .
C13 N7 Ag2 124.90(8) .
C15 N8 C14 107.98(10) .
C15 N8 H80 124.9(12) .
C14 N8 H80 127.0(12) .
C10 C9 N5 108.80(11) .
C10 C9 C12 128.92(12) .
N5 C9 C12 122.26(11) .
C9 C10 N6 106.16(11) .
C9 C10 H10 126.9 .
N6 C10 H10 126.9 .
N5 C11 N6 110.53(11) .
N5 C11 H11 124.7 .
N6 C11 H11 124.7 .
O3 C12 C9 111.15(10) .
O3 C12 H12A 109.4 .
C9 C12 H12A 109.4 .
O3 C12 H12B 109.4 .
C9 C12 H12B 109.4 .
H12A C12 H12B 108.0 .
C14 C13 N7 108.90(11) .
C14 C13 C16 129.28(11) .
N7 C13 C16 121.71(10) .
C13 C14 N8 106.12(10) .
C13 C14 H14 126.9 .
N8 C14 H14 126.9 .
N7 C15 N8 110.81(11) .
N7 C15 H15 124.6 .
N8 C15 H15 124.6 .
O4 C16 C13 113.18(11) .
O4 C16 H16A 108.9 .
C13 C16 H16A 108.9 .
O4 C16 H16B 108.9 .
C13 C16 H16B 108.9 .
H16A C16 H16B 107.8 .
O7 Cl1 O5 110.07(6) .
O7 Cl1 O6 109.77(6) .
O5 Cl1 O6 108.81(6) .
O7 Cl1 O8 109.61(7) .
O5 Cl1 O8 109.88(7) .
O6 Cl1 O8 108.68(7) .
O12 Cl2 O11 110.10(6) .
O12 Cl2 O9 109.23(6) .
O11 Cl2 O9 109.51(7) .
O12 Cl2 O10 109.59(6) .
O11 Cl2 O10 109.01(6) .
O9 Cl2 O10 109.38(7) .

loop_
_geom_bond_atom_site_label_1
_geom_bond_atom_site_label_2
_geom_bond_distance
_geom_bond_site_symmetry_2
Ag1 N3 2.0963(10) .
Ag1 N1 2.1024(11) .
Ag1 Ag1 3.22054(19) 2_656
O1 C4 1.4354(15) .
O1 H1A 0.82(2) .
O2 C8 1.4429(15) .
O2 H2A 0.79(2) .
N1 C3 1.3233(16) .
N1 C1 1.3846(16) .
N2 C3 1.3471(16) .
N2 C2 1.3712(18) .
N2 H20 0.865(19) .
N3 C7 1.3251(16) .
N3 C5 1.3885(15) .
N4 C7 1.3441(15) .
N4 C6 1.3753(15) .
N4 H40 0.85(2) .
C1 C2 1.3660(17) .
C1 C4 1.4897(17) .
C2 H2 0.9500 .
C3 H3 0.9500 .
C4 H41 0.9900 .
C4 H42 0.9900 .
C5 C6 1.3619(16) .
C5 C8 1.4897(17) .
C6 H6 0.9500 .
C7 H7 0.9500 .
C8 H8A 0.9900 .
C8 H8B 0.9900 .
Ag2 N7 2.0919(10) .
Ag2 N5 2.0959(10) .
O3 C12 1.4347(16) .
O3 H3A 0.76(3) .
O4 C16 1.4325(16) .
O4 H4A 0.79(2) .
N5 C11 1.3227(15) .
N5 C9 1.3873(15) .
N6 C11 1.3476(16) .
N6 C10 1.3758(17) .
N6 H60 0.83(2) .
N7 C15 1.3248(16) .
N7 C13 1.3869(15) .
N8 C15 1.3445(16) .
N8 C14 1.3739(16) .
N8 H80 0.877(19) .
C9 C10 1.3645(17) .
C9 C12 1.4894(17) .
C10 H10 0.9500 .
C11 H11 0.9500 .
C12 H12A 0.9900 .
C12 H12B 0.9900 .
C13 C14 1.3665(16) .
C13 C16 1.4866(17) .
C14 H14 0.9500 .
C15 H15 0.9500 .
C16 H16A 0.9900 .
C16 H16B 0.9900 .
Cl1 O7 1.4361(10) .
Cl1 O5 1.4368(10) .
Cl1 O6 1.4503(10) .
Cl1 O8 1.4515(11) .
Cl2 O12 1.4383(9) .
Cl2 O11 1.4397(10) .
Cl2 O9 1.4454(10) .
Cl2 O10 1.4486(10) .

loop_
_geom_hbond_atom_site_label_D
_geom_hbond_atom_site_label_H
_geom_hbond_atom_site_label_A
_geom_hbond_distance_DH
_geom_hbond_distance_HA
_geom_hbond_distance_DA
_geom_hbond_angle_DHA
_geom_hbond_site_symmetry_A
O2 H2A O6 0.79(2) 2.10(2) 2.8704(14) 168(2) 1_545
N2 H20 O8 0.865(19) 2.468(19) 3.1785(16) 139.9(16) 1_445
N2 H20 O9 0.865(19) 2.311(19) 2.9213(15) 127.7(16) 1_445
N4 H40 O3 0.85(2) 2.02(2) 2.7943(14) 151.1(17) 2_776
O1 H1A O2 0.82(2) 2.01(2) 2.8234(13) 173(2) .
O3 H3A O4 0.76(3) 2.00(3) 2.7547(14) 169(3) .
O4 H4A O8 0.79(2) 2.25(2) 3.0138(16) 165(2) .
N6 H60 O10 0.83(2) 2.15(2) 2.9350(15) 157(2) 1_665
N8 H80 O1 0.877(19) 1.966(19) 2.7767(14) 153.2(17) 2_655

loop_
_geom_torsion_atom_site_label_1
_geom_torsion_atom_site_label_2
_geom_torsion_atom_site_label_3
_geom_torsion_atom_site_label_4
_geom_torsion
C3 N1 C1 C2 0.11(14)
Ag1 N1 C1 C2 -176.42(8)
C3 N1 C1 C4 179.92(11)
Ag1 N1 C1 C4 3.39(16)
N1 C1 C2 N2 0.07(14)
C4 C1 C2 N2 -179.72(12)
C3 N2 C2 C1 -0.22(14)
C1 N1 C3 N2 -0.25(14)
Ag1 N1 C3 N2 176.09(8)
C2 N2 C3 N1 0.30(15)
C2 C1 C4 O1 -104.82(15)
N1 C1 C4 O1 75.41(15)
C7 N3 C5 C6 0.24(14)
Ag1 N3 C5 C6 -173.84(8)
C7 N3 C5 C8 -177.86(11)
Ag1 N3 C5 C8 8.06(16)
N3 C5 C6 N4 -0.29(14)
C8 C5 C6 N4 177.64(12)
C7 N4 C6 C5 0.23(14)
C5 N3 C7 N4 -0.09(14)
Ag1 N3 C7 N4 173.71(8)
C6 N4 C7 N3 -0.09(15)
C6 C5 C8 O2 123.78(14)
N3 C5 C8 O2 -58.53(16)
C11 N5 C9 C10 0.11(14)
Ag2 N5 C9 C10 -177.76(8)
C11 N5 C9 C12 -178.27(11)
Ag2 N5 C9 C12 3.85(16)
N5 C9 C10 N6 -0.33(14)
C12 C9 C10 N6 177.92(12)
C11 N6 C10 C9 0.42(14)
C9 N5 C11 N6 0.16(14)
Ag2 N5 C11 N6 177.94(8)
C10 N6 C11 N5 -0.36(15)
C10 C9 C12 O3 120.51(14)
N5 C9 C12 O3 -61.45(15)
C15 N7 C13 C14 -0.19(14)
Ag2 N7 C13 C14 -177.76(8)
C15 N7 C13 C16 -176.75(12)
Ag2 N7 C13 C16 5.67(16)
N7 C13 C14 N8 -0.03(14)
C16 C13 C14 N8 176.19(12)
C15 N8 C14 C13 0.24(14)
C13 N7 C15 N8 0.34(15)
Ag2 N7 C15 N8 177.79(8)
C14 N8 C15 N7 -0.37(15)
C14 C13 C16 O4 127.07(14)
N7 C13 C16 O4 -57.14(16)
